data_9000571
loop_
_publ_author_name
'Moore, P. B.'
'Araki, T.'

_publ_section_title
;
 Overite, segelerite, and jahnsite: a study in combinatorial polymorphism
;
_journal_name_full 'American Mineralogist'
_journal_page_first 692
_journal_page_last 702
_journal_volume 62
_journal_year 1977
_chemical_formula_sum 'Al Ca H9 Mg O13 P2'
_chemical_name_mineral Overite
_space_group_IT_number 61
_symmetry_space_group_name_Hall '-P 2ac 2ab'
_symmetry_space_group_name_H-M 'P b c a'
_cell_angle_alpha 90
_cell_angle_beta 90
_cell_angle_gamma 90
_cell_formula_units_Z 8
_cell_length_a 14.723
_cell_length_b 18.746
_cell_length_c 7.107
_cell_volume 1961.513
_database_code_amcsd 0000582
_exptl_crystal_density_diffrn 2.506
_cod_original_formula_sum 'Ca Mg Al P2 O13 H9'
_cod_database_code 9000571

loop_
_space_group_symop_operation_xyz
x,y,z
x,1/2-y,1/2+z
-x,1/2+y,1/2-z
1/2-x,1/2+y,z
1/2+x,1/2-y,-z
1/2+x,y,1/2-z
1/2-x,-y,1/2+z
-x,-y,-z

loop_
_atom_site_label
_atom_site_fract_x
_atom_site_fract_y
_atom_site_fract_z
_atom_site_U_iso_or_equiv
_atom_site_type_symbol
_atom_site_attached_hydrogens
Ca 0.00588 0.24948 0.24240 0.01646 Ca 0
Mg 0.12809 0.50033 0.75180 0.01355 Mg 0
Al 0.25686 0.25054 0.24900 0.00823 Al 0
P1 0.38899 0.34886 0.49360 0.00912 P 0
P2 0.12512 0.34936 0.50560 0.00925 P 0
O1 0.34310 0.31920 0.67070 0.01646 O 0
O2 0.35660 0.30740 0.31770 0.01064 O 0
O3 0.49200 0.33180 0.51040 0.01469 O 0
O4 0.37380 0.42850 0.47660 0.01583 O 0
O5 0.15510 0.30600 0.68080 0.01368 O 0
O6 0.17130 0.32240 0.32540 0.01520 O 0
O7 0.02220 0.33120 0.48620 0.01153 O 0
O8 0.13900 0.42890 0.53040 0.01317 O 0
O-H 0.25490 0.29120 -0.00040 0.01064 O 1
Wat1 0.26830 0.50800 0.74950 0.01786 O 2
Wat2 -0.01290 0.49520 0.75270 0.02318 O 2
Wat3 0.13350 0.42100 0.95910 0.01887 O 2
Wat4 0.11820 0.57920 0.54360 0.01849 O 2

loop_
_cod_changelog_entry_id
_cod_changelog_entry_author
_cod_changelog_entry_date
_cod_changelog_entry_text
1
;cod-tools version 3.8.0
Id: cif_guess_AMCSD_atom_types 9574 2023-05-10 09:00:05Z saulius
;
2023-05-10T18:46:27+03:00
;Derived atom types and hydrogen counts
from atom names that follow the AMCSD naming convention
(Wat == water, O-H == hydroxyl).
;

loop_
_cod_related_entry_id
_cod_related_entry_database
_cod_related_entry_code
1 AMCSD 0000582
